data_4118338
loop_
_publ_author_name
'Shuaijun Yang'
'Jingsong You'
'Jingbo Lan'
'Ge Gao'

_publ_section_title
;
 Facile Access to Extremely Efficient Energy-Transfer Pairs via an
 Unexpected Reaction of Squaraines with Ketones
;
_journal_name_full 'Journal of the American Chemical Society'
_journal_page_first 11868
_journal_page_last 11871
_journal_paper_doi 10.1021/ja304082h
_journal_volume 134
_journal_year 2012
_chemical_formula_moiety 'C21 H28 N2 O2'
_chemical_formula_sum 'C21 H28 N2 O2'
_chemical_formula_weight 340.45
_chemical_name_systematic
;
 ? 
;
_space_group_crystal_system triclinic
_space_group_IT_number 2
_space_group_name_Hall '-P 1'
_space_group_name_H-M_alt 'P -1'
_symmetry_space_group_name_Hall '-P 1'
_symmetry_space_group_name_H-M 'P -1'
_atom_sites_solution_hydrogens geom
_atom_sites_solution_primary direct
_atom_sites_solution_secondary difmap
_audit_creation_date 2011-06-22
_audit_creation_method
;
  Olex2 1.1
  (compiled 2011.02.15 svn.r1672, GUI svn.r3494)
;
_cell_angle_alpha 113.415(5)
_cell_angle_beta 100.663(4)
_cell_angle_gamma 98.461(4)
_cell_formula_units_Z 2
_cell_length_a 8.1234(4)
_cell_length_b 11.0246(6)
_cell_length_c 11.9645(7)
_cell_measurement_reflns_used 2909
_cell_measurement_temperature 145.0
_cell_measurement_theta_max 29.0735
_cell_measurement_theta_min 2.9204
_cell_volume 936.92(10)
_computing_cell_refinement
;
CrysAlisPro, Agilent Technologies,
Version 1.171.35.11 (release 16-05-2011 CrysAlis171 .NET)
(compiled May 16 2011,17:55:39)
;
_computing_data_collection
;
CrysAlisPro, Agilent Technologies,
Version 1.171.35.11 (release 16-05-2011 CrysAlis171 .NET)
(compiled May 16 2011,17:55:39)
;
_computing_data_reduction
;
CrysAlisPro, Agilent Technologies,
Version 1.171.35.11 (release 16-05-2011 CrysAlis171 .NET)
(compiled May 16 2011,17:55:39)
;
_computing_molecular_graphics
;
O. V. Dolomanov, L. J. Bourhis, R. J. Gildea, J. A. K. Howard and H. Puschmann,
OLEX2: a complete structure solution, refinement and analysis program.
J. Appl. Cryst. (2009). 42, 339-341.
;
_computing_publication_material
;
O. V. Dolomanov, L. J. Bourhis, R. J. Gildea, J. A. K. Howard and H. Puschmann,
OLEX2: a complete structure solution, refinement and analysis program.
J. Appl. Cryst. (2009). 42, 339-341.
;
_computing_structure_refinement 'SHELXL-97 (Sheldrick, 1997)'
_computing_structure_solution 'A short history of SHELX (Sheldrick, 2007)'
_diffrn_ambient_temperature 145.0
_diffrn_detector_area_resol_mean 16.0874
_diffrn_measured_fraction_theta_full 0.999
_diffrn_measured_fraction_theta_max 0.999
_diffrn_measurement_details
;
  1 omega   -7.00   83.00   1.0000   26.0000
omega____ theta____ kappa____ phi______ frames
    -       19.8611   77.0000 -180.0000 90

  2 omega   35.00   63.00   1.0000   26.0000
omega____ theta____ kappa____ phi______ frames
    -       19.8611 -105.0000  -26.0000 28

  3 omega   -3.00   92.00   1.0000   26.0000
omega____ theta____ kappa____ phi______ frames
    -       19.8611   38.0000  -30.0000 95

  4 omega   58.00   84.00   1.0000   26.0000
omega____ theta____ kappa____ phi______ frames
    -       19.8611   38.0000    0.0000 26

  5 omega  -50.00   50.00   1.0000   26.0000
omega____ theta____ kappa____ phi______ frames
    -       19.8611  -77.0000   60.0000 100

  6 omega  -53.00   36.00   1.0000   26.0000
omega____ theta____ kappa____ phi______ frames
    -       19.8611  -38.0000 -180.0000 89
;
_diffrn_measurement_device_type 'Xcalibur, Eos'
_diffrn_measurement_method '\w scans'
_diffrn_orient_matrix_UB_11 -0.0199259000
_diffrn_orient_matrix_UB_12 -0.0580327000
_diffrn_orient_matrix_UB_13 -0.0590964000
_diffrn_orient_matrix_UB_21 -0.0367762000
_diffrn_orient_matrix_UB_22 -0.0411741000
_diffrn_orient_matrix_UB_23 0.0263293000
_diffrn_orient_matrix_UB_31 -0.0815330000
_diffrn_orient_matrix_UB_32 0.0128687000
_diffrn_orient_matrix_UB_33 -0.0176539000
_diffrn_radiation_monochromator graphite
_diffrn_radiation_type 'Mo K\a'
_diffrn_radiation_wavelength 0.7107
_diffrn_reflns_av_R_equivalents 0.0227
_diffrn_reflns_av_unetI/netI 0.0423
_diffrn_reflns_limit_h_max 10
_diffrn_reflns_limit_h_min -10
_diffrn_reflns_limit_k_max 13
_diffrn_reflns_limit_k_min -13
_diffrn_reflns_limit_l_max 14
_diffrn_reflns_limit_l_min -12
_diffrn_reflns_number 7848
_diffrn_reflns_theta_full 26.37
_diffrn_reflns_theta_max 26.37
_diffrn_reflns_theta_min 2.93
_diffrn_source 'Enhance (Mo) X-ray Source'
_exptl_absorpt_coefficient_mu 0.078
_exptl_absorpt_correction_T_max 1.00000
_exptl_absorpt_correction_T_min 0.87100
_exptl_absorpt_correction_type multi-scan
_exptl_absorpt_process_details
;
CrysAlisPro, Agilent Technologies,
Version 1.171.35.11 (release 16-05-2011 CrysAlis171 .NET)
(compiled May 16 2011,17:55:39)
empirical absorption correction using spherical harmonics,
 implemented in SCALE3 ABSPACK scaling algorithm.
;
_exptl_crystal_colour brown
_exptl_crystal_density_diffrn 1.207
_exptl_crystal_description block
_exptl_crystal_F_000 368
_exptl_crystal_size_max 0.35
_exptl_crystal_size_mid 0.25
_exptl_crystal_size_min 0.15
_refine_diff_density_max 0.214
_refine_diff_density_min -0.193
_refine_diff_density_rms 0.041
_refine_ls_extinction_method none
_refine_ls_goodness_of_fit_ref 1.035
_refine_ls_hydrogen_treatment mixed
_refine_ls_matrix_type full
_refine_ls_number_parameters 237
_refine_ls_number_reflns 3816
_refine_ls_number_restraints 0
_refine_ls_restrained_S_all 1.035
_refine_ls_R_factor_all 0.0676
_refine_ls_R_factor_gt 0.0455
_refine_ls_shift/su_max 0.000
_refine_ls_shift/su_mean 0.000
_refine_ls_structure_factor_coef Fsqd
_refine_ls_weighting_details 'calc w=1/[\s^2^(Fo^2^)+(0.0546P)^2^+0.1192P] where P=(Fo^2^+2Fc^2^)/3'
_refine_ls_weighting_scheme calc
_refine_ls_wR_factor_gt 0.1055
_refine_ls_wR_factor_ref 0.1186
_reflns_number_gt 2805
_reflns_number_total 3816
_reflns_threshold_expression >2sigma(I)
_cod_data_source_file ja304082h_si_002.cif
_cod_data_source_block 110621_s3_ysj
_cod_original_cell_volume 936.91(8)
_cod_database_code 4118338
_chemical_oxdiff_formula C20H25N3O3
_reflns_odcompleteness_completeness 99.87
_reflns_odcompleteness_iscentric 1
_reflns_odcompleteness_theta 26.32

loop_
_space_group_symop_id
_space_group_symop_operation_xyz
1 'x, y, z'
2 '-x, -y, -z'

loop_
_atom_site_label
_atom_site_type_symbol
_atom_site_fract_x
_atom_site_fract_y
_atom_site_fract_z
_atom_site_U_iso_or_equiv
_atom_site_adp_type
_atom_site_occupancy
_atom_site_symmetry_multiplicity
_atom_site_calc_flag
_atom_site_refinement_flags
O1 O 0.84486(13) 0.28202(11) 0.31397(10) 0.0268(3) Uani 1 1 d .
O2 O 0.46783(13) 0.38301(11) 0.55433(10) 0.0269(3) Uani 1 1 d .
N1 N 1.11550(19) 0.36408(14) 0.52730(14) 0.0264(3) Uani 1 1 d .
H1A H 1.228(3) 0.3669(18) 0.5310(17) 0.037(5) Uiso 1 1 d .
H1B H 1.035(2) 0.3318(19) 0.4466(19) 0.044(5) Uiso 1 1 d .
N2 N 0.03252(17) 0.09890(14) -0.10373(13) 0.0292(3) Uani 1 1 d .
C1 C 0.73960(19) 0.30749(15) 0.37871(14) 0.0219(3) Uani 1 1 d .
C2 C 0.75652(18) 0.36352(15) 0.51631(15) 0.0216(3) Uani 1 1 d .
C3 C 0.56761(19) 0.35389(15) 0.48662(15) 0.0222(3) Uani 1 1 d .
C4 C 0.55665(19) 0.29830(15) 0.35300(15) 0.0218(3) Uani 1 1 d .
C5 C 0.88558(19) 0.40850(16) 0.62508(15) 0.0237(3) Uani 1 1 d .
H5 H 0.8558 0.4413 0.7031 0.028 Uiso 1 1 calc R
C6 C 1.06213(19) 0.40928(16) 0.62877(15) 0.0240(4) Uani 1 1 d .
C7 C 1.1919(2) 0.46465(18) 0.75427(16) 0.0312(4) Uani 1 1 d .
H7A H 1.1909 0.5595 0.8047 0.047 Uiso 1 1 calc R
H7B H 1.3072 0.4607 0.7417 0.047 Uiso 1 1 calc R
H7C H 1.1627 0.4101 0.7987 0.047 Uiso 1 1 calc R
C8 C 0.42344(19) 0.25139(15) 0.23795(15) 0.0226(3) Uani 1 1 d .
C9 C 0.4552(2) 0.18123(16) 0.12045(15) 0.0258(4) Uani 1 1 d .
H9 H 0.5672 0.1669 0.1180 0.031 Uiso 1 1 calc R
C10 C 0.3289(2) 0.13283(16) 0.00926(15) 0.0262(4) Uani 1 1 d .
H10 H 0.3551 0.0852 -0.0684 0.031 Uiso 1 1 calc R
C11 C 0.1602(2) 0.15230(16) 0.00754(15) 0.0251(4) Uani 1 1 d .
C12 C 0.13032(19) 0.22770(16) 0.12532(15) 0.0254(4) Uani 1 1 d .
H12 H 0.0203 0.2466 0.1279 0.031 Uiso 1 1 calc R
C13 C 0.25741(19) 0.27432(16) 0.23644(15) 0.0242(4) Uani 1 1 d .
H13 H 0.2324 0.3233 0.3143 0.029 Uiso 1 1 calc R
C14 C 0.0661(2) 0.01461(17) -0.22247(15) 0.0316(4) Uani 1 1 d .
H14A H -0.0449 -0.0467 -0.2824 0.038 Uiso 1 1 calc R
H14B H 0.1409 -0.0433 -0.2066 0.038 Uiso 1 1 calc R
C15 C 0.1519(2) 0.09289(17) -0.28527(15) 0.0305(4) Uani 1 1 d .
H15A H 0.0671 0.1328 -0.3209 0.037 Uiso 1 1 calc R
H15B H 0.2487 0.1686 -0.2209 0.037 Uiso 1 1 calc R
C16 C 0.2200(2) 0.00134(18) -0.39013(17) 0.0346(4) Uani 1 1 d .
H16A H 0.3102 -0.0334 -0.3529 0.042 Uiso 1 1 calc R
H16B H 0.1245 -0.0780 -0.4505 0.042 Uiso 1 1 calc R
C17 C 0.2954(2) 0.0717(2) -0.46191(18) 0.0415(5) Uani 1 1 d .
H17A H 0.3330 0.0063 -0.5295 0.062 Uiso 1 1 calc R
H17B H 0.3946 0.1472 -0.4039 0.062 Uiso 1 1 calc R
H17C H 0.2074 0.1072 -0.4987 0.062 Uiso 1 1 calc R
C18 C -0.1387(2) 0.12414(18) -0.10697(16) 0.0317(4) Uani 1 1 d .
H18A H -0.1697 0.1247 -0.0305 0.038 Uiso 1 1 calc R
H18B H -0.2231 0.0478 -0.1814 0.038 Uiso 1 1 calc R
C19 C -0.1555(2) 0.25698(19) -0.11308(17) 0.0337(4) Uani 1 1 d .
H19A H -0.1335 0.2545 -0.1925 0.040 Uiso 1 1 calc R
H19B H -0.0672 0.3336 -0.0416 0.040 Uiso 1 1 calc R
C20 C -0.3339(2) 0.2815(2) -0.10756(17) 0.0396(5) Uani 1 1 d .
H20A H -0.4216 0.2029 -0.1774 0.048 Uiso 1 1 calc R
H20B H -0.3538 0.2859 -0.0270 0.048 Uiso 1 1 calc R
C21 C -0.3596(3) 0.4110(2) -0.1172(2) 0.0505(6) Uani 1 1 d .
H21A H -0.3596 0.4014 -0.2022 0.076 Uiso 1 1 calc R
H21B H -0.2656 0.4883 -0.0546 0.076 Uiso 1 1 calc R
H21C H -0.4703 0.4269 -0.1010 0.076 Uiso 1 1 calc R

loop_
_atom_site_aniso_label
_atom_site_aniso_U_11
_atom_site_aniso_U_22
_atom_site_aniso_U_33
_atom_site_aniso_U_23
_atom_site_aniso_U_13
_atom_site_aniso_U_12
O1 0.0203(6) 0.0347(7) 0.0290(6) 0.0133(5) 0.0127(5) 0.0114(5)
O2 0.0171(6) 0.0394(7) 0.0279(6) 0.0153(5) 0.0101(5) 0.0105(5)
N1 0.0157(7) 0.0352(8) 0.0314(8) 0.0154(7) 0.0087(6) 0.0093(6)
N2 0.0259(7) 0.0336(8) 0.0240(7) 0.0108(6) 0.0027(6) 0.0053(6)
C1 0.0187(8) 0.0214(8) 0.0270(8) 0.0110(7) 0.0070(6) 0.0067(6)
C2 0.0185(8) 0.0228(8) 0.0284(8) 0.0136(7) 0.0094(6) 0.0081(6)
C3 0.0160(7) 0.0240(8) 0.0299(9) 0.0141(7) 0.0073(6) 0.0061(6)
C4 0.0185(8) 0.0237(8) 0.0274(8) 0.0130(7) 0.0088(6) 0.0083(6)
C5 0.0189(8) 0.0300(9) 0.0253(8) 0.0130(7) 0.0084(6) 0.0089(6)
C6 0.0196(8) 0.0265(8) 0.0303(9) 0.0165(7) 0.0062(6) 0.0075(6)
C7 0.0214(9) 0.0408(10) 0.0320(9) 0.0182(8) 0.0033(7) 0.0077(7)
C8 0.0193(8) 0.0251(8) 0.0255(8) 0.0126(7) 0.0070(6) 0.0065(6)
C9 0.0202(8) 0.0314(9) 0.0308(9) 0.0157(7) 0.0102(7) 0.0104(7)
C10 0.0284(9) 0.0293(9) 0.0231(8) 0.0110(7) 0.0103(7) 0.0100(7)
C11 0.0238(8) 0.0256(8) 0.0261(9) 0.0129(7) 0.0045(6) 0.0046(6)
C12 0.0195(8) 0.0313(9) 0.0277(9) 0.0142(7) 0.0067(6) 0.0083(7)
C13 0.0230(8) 0.0287(9) 0.0236(8) 0.0113(7) 0.0098(6) 0.0098(7)
C14 0.0348(10) 0.0286(9) 0.0234(9) 0.0082(7) 0.0013(7) 0.0022(7)
C15 0.0309(9) 0.0285(9) 0.0284(9) 0.0120(7) 0.0028(7) 0.0046(7)
C16 0.0361(10) 0.0336(10) 0.0342(10) 0.0153(8) 0.0087(8) 0.0083(8)
C17 0.0405(11) 0.0489(12) 0.0415(11) 0.0236(10) 0.0140(9) 0.0142(9)
C18 0.0209(8) 0.0405(10) 0.0288(9) 0.0159(8) -0.0002(7) -0.0002(7)
C19 0.0232(9) 0.0501(11) 0.0343(10) 0.0240(9) 0.0087(7) 0.0101(8)
C20 0.0239(9) 0.0672(14) 0.0315(10) 0.0251(10) 0.0074(7) 0.0118(9)
C21 0.0398(11) 0.0864(17) 0.0486(12) 0.0405(12) 0.0225(9) 0.0373(11)

loop_
_atom_type_symbol
_atom_type_description
_atom_type_scat_dispersion_real
_atom_type_scat_dispersion_imag
_atom_type_scat_source
C C 0.0033 0.0016 'International Tables Vol C Tables 4.2.6.8 and 6.1.1.4'
H H 0.0000 0.0000 'International Tables Vol C Tables 4.2.6.8 and 6.1.1.4'
N N 0.0061 0.0033 'International Tables Vol C Tables 4.2.6.8 and 6.1.1.4'
O O 0.0106 0.0060 'International Tables Vol C Tables 4.2.6.8 and 6.1.1.4'

loop_
_geom_angle_atom_site_label_1
_geom_angle_atom_site_label_2
_geom_angle_atom_site_label_3
_geom_angle
H1A N1 H1B 118.8(16)
C6 N1 H1A 121.8(11)
C6 N1 H1B 119.3(11)
C11 N2 C14 120.25(13)
C11 N2 C18 121.44(14)
C18 N2 C14 118.31(13)
O1 C1 C2 133.48(14)
O1 C1 C4 135.60(15)
C4 C1 C2 90.91(12)
C1 C2 C3 87.75(12)
C5 C2 C1 137.45(14)
C5 C2 C3 134.78(14)
O2 C3 C2 132.30(15)
O2 C3 C4 137.27(14)
C4 C3 C2 90.43(12)
C1 C4 C3 90.91(12)
C8 C4 C1 132.58(14)
C8 C4 C3 136.51(13)
C2 C5 H5 117.9
C2 C5 C6 124.11(15)
C6 C5 H5 117.9
N1 C6 C5 122.69(15)
N1 C6 C7 118.40(14)
C5 C6 C7 118.92(14)
C6 C7 H7A 109.5
C6 C7 H7B 109.5
C6 C7 H7C 109.5
H7A C7 H7B 109.5
H7A C7 H7C 109.5
H7B C7 H7C 109.5
C9 C8 C4 120.66(13)
C9 C8 C13 116.96(14)
C13 C8 C4 122.37(14)
C8 C9 H9 119.1
C10 C9 C8 121.77(14)
C10 C9 H9 119.1
C9 C10 H10 119.3
C9 C10 C11 121.42(15)
C11 C10 H10 119.3
N2 C11 C10 121.14(14)
N2 C11 C12 122.06(14)
C12 C11 C10 116.80(14)
C11 C12 H12 119.4
C13 C12 C11 121.22(14)
C13 C12 H12 119.4
C8 C13 H13 119.1
C12 C13 C8 121.75(14)
C12 C13 H13 119.1
N2 C14 H14A 108.5
N2 C14 H14B 108.5
N2 C14 C15 115.21(14)
H14A C14 H14B 107.5
C15 C14 H14A 108.5
C15 C14 H14B 108.5
C14 C15 H15A 109.3
C14 C15 H15B 109.3
H15A C15 H15B 107.9
C16 C15 C14 111.70(14)
C16 C15 H15A 109.3
C16 C15 H15B 109.3
C15 C16 H16A 108.8
C15 C16 H16B 108.8
H16A C16 H16B 107.7
C17 C16 C15 113.87(15)
C17 C16 H16A 108.8
C17 C16 H16B 108.8
C16 C17 H17A 109.5
C16 C17 H17B 109.5
C16 C17 H17C 109.5
H17A C17 H17B 109.5
H17A C17 H17C 109.5
H17B C17 H17C 109.5
N2 C18 H18A 108.6
N2 C18 H18B 108.6
N2 C18 C19 114.47(13)
H18A C18 H18B 107.6
C19 C18 H18A 108.6
C19 C18 H18B 108.6
C18 C19 H19A 109.3
C18 C19 H19B 109.3
C18 C19 C20 111.78(14)
H19A C19 H19B 107.9
C20 C19 H19A 109.3
C20 C19 H19B 109.3
C19 C20 H20A 108.7
C19 C20 H20B 108.7
H20A C20 H20B 107.6
C21 C20 C19 114.04(15)
C21 C20 H20A 108.7
C21 C20 H20B 108.7
C20 C21 H21A 109.5
C20 C21 H21B 109.5
C20 C21 H21C 109.5
H21A C21 H21B 109.5
H21A C21 H21C 109.5
H21B C21 H21C 109.5

loop_
_geom_bond_atom_site_label_1
_geom_bond_atom_site_label_2
_geom_bond_distance
O1 C1 1.2461(17)
O2 C3 1.2366(18)
N1 H1A 0.902(19)
N1 H1B 0.955(19)
N1 C6 1.299(2)
N2 C11 1.372(2)
N2 C14 1.458(2)
N2 C18 1.455(2)
C1 C2 1.481(2)
C1 C4 1.441(2)
C2 C3 1.488(2)
C2 C5 1.367(2)
C3 C4 1.446(2)
C4 C8 1.432(2)
C5 H5 0.9500
C5 C6 1.425(2)
C6 C7 1.495(2)
C7 H7A 0.9800
C7 H7B 0.9800
C7 H7C 0.9800
C8 C9 1.403(2)
C8 C13 1.407(2)
C9 H9 0.9500
C9 C10 1.370(2)
C10 H10 0.9500
C10 C11 1.416(2)
C11 C12 1.411(2)
C12 H12 0.9500
C12 C13 1.375(2)
C13 H13 0.9500
C14 H14A 0.9900
C14 H14B 0.9900
C14 C15 1.526(2)
C15 H15A 0.9900
C15 H15B 0.9900
C15 C16 1.521(2)
C16 H16A 0.9900
C16 H16B 0.9900
C16 C17 1.517(2)
C17 H17A 0.9800
C17 H17B 0.9800
C17 H17C 0.9800
C18 H18A 0.9900
C18 H18B 0.9900
C18 C19 1.520(2)
C19 H19A 0.9900
C19 H19B 0.9900
C19 C20 1.521(2)
C20 H20A 0.9900
C20 H20B 0.9900
C20 C21 1.518(3)
C21 H21A 0.9800
C21 H21B 0.9800
C21 H21C 0.9800

loop_
_geom_hbond_atom_site_label_D
_geom_hbond_atom_site_label_H
_geom_hbond_atom_site_label_A
_geom_hbond_distance_DH
_geom_hbond_distance_HA
_geom_hbond_distance_DA
_geom_hbond_angle_DHA
_geom_hbond_site_symmetry_A
N1 H1A O2 0.902(19) 1.89(2) 2.7871(18) 174.9(17) 1_655
N1 H1B O1 0.955(19) 1.83(2) 2.7694(18) 166.6(17) .
